data_4330892
loop_
_publ_author_name
'Jean-Marie Babo'
'Eun Sang Choi'
'Thomas E. Albrecht-Schmitt'

_publ_section_title
;
 Synthesis, Structure, Magnetism, and Optical Properties of Cs2Cu3DyTe4
;
_journal_name_full 'Inorganic Chemistry'
_journal_page_first 11730
_journal_page_last 11735
_journal_paper_doi 10.1021/ic301649p
_journal_volume 51
_journal_year 2012
_chemical_formula_moiety Cs2Cu3DyTe4
_chemical_formula_sum 'Cs2 Cu3 Dy Te4'
_chemical_formula_weight 1129.37
_chemical_name_common 'cesium copper dysprosium telluride'
_chemical_name_systematic
; 
 ? 
;
_space_group_IT_number 12
_symmetry_cell_setting monoclinic
_symmetry_space_group_name_Hall '-C 2y'
_symmetry_space_group_name_H-M 'C 1 2/m 1'
_atom_sites_solution_hydrogens none
_atom_sites_solution_primary direct
_atom_sites_solution_secondary difmap
_audit_creation_method SHELXL-97
_cell_angle_alpha 90.00
_cell_angle_beta 108.609(12)
_cell_angle_gamma 90.00
_cell_formula_units_Z 2
_cell_length_a 16.462(4)
_cell_length_b 4.4340(10)
_cell_length_c 8.881(2)
_cell_measurement_temperature 296(2)
_cell_volume 614.4(3)
_computing_structure_refinement 'SHELXL-97 (Sheldrick, 2008)'
_computing_structure_solution 'SHELXS-97 (Sheldrick, 2008)'
_diffrn_ambient_temperature 296(2)
_diffrn_measured_fraction_theta_full 0.990
_diffrn_measured_fraction_theta_max 0.990
_diffrn_radiation_monochromator graphite
_diffrn_radiation_source 'fine-focus sealed tube'
_diffrn_radiation_type MoK\a
_diffrn_radiation_wavelength 0.71073
_diffrn_reflns_av_R_equivalents 0.0357
_diffrn_reflns_av_sigmaI/netI 0.0244
_diffrn_reflns_limit_h_max 21
_diffrn_reflns_limit_h_min -20
_diffrn_reflns_limit_k_max 5
_diffrn_reflns_limit_k_min -5
_diffrn_reflns_limit_l_max 11
_diffrn_reflns_limit_l_min -11
_diffrn_reflns_number 5160
_diffrn_reflns_theta_full 27.50
_diffrn_reflns_theta_max 27.50
_diffrn_reflns_theta_min 2.42
_exptl_absorpt_coefficient_mu 26.218
_exptl_absorpt_correction_T_max 0.399
_exptl_absorpt_correction_T_min 0.226
_exptl_absorpt_correction_type multi-scan
_exptl_absorpt_process_details SADABS
_exptl_crystal_colour Black
_exptl_crystal_density_diffrn 6.105
_exptl_crystal_description lath
_exptl_crystal_F_000 942
_exptl_crystal_size_max 0.060
_exptl_crystal_size_mid 0.050
_exptl_crystal_size_min 0.035
_refine_diff_density_max 1.535
_refine_diff_density_min -1.214
_refine_diff_density_rms 0.240
_refine_ls_extinction_coef 0.00022(5)
_refine_ls_extinction_expression Fc^*^=kFc[1+0.001xFc^2^\l^3^/sin(2\q)]^-1/4^
_refine_ls_extinction_method SHELXL
_refine_ls_goodness_of_fit_ref 1.156
_refine_ls_hydrogen_treatment none
_refine_ls_matrix_type full
_refine_ls_number_parameters 45
_refine_ls_number_reflns 788
_refine_ls_number_restraints 0
_refine_ls_restrained_S_all 1.156
_refine_ls_R_factor_all 0.0238
_refine_ls_R_factor_gt 0.0223
_refine_ls_shift/su_max 0.000
_refine_ls_shift/su_mean 0.000
_refine_ls_structure_factor_coef Fsqd
_refine_ls_weighting_details 'calc w=1/[\s^2^(Fo^2^)+(0.0000P)^2^+11.6167P] where P=(Fo^2^+2Fc^2^)/3'
_refine_ls_weighting_scheme calc
_refine_ls_wR_factor_gt 0.0445
_refine_ls_wR_factor_ref 0.0452
_reflns_number_gt 748
_reflns_number_total 788
_reflns_threshold_expression >2sigma(I)
_cod_data_source_file ic301649p_si_001.cif
_cod_data_source_block dycuyteincscl_0m
_cod_original_cell_volume 614.4(2)
_cod_database_code 4330892

loop_
_symmetry_equiv_pos_as_xyz
'x, y, z'
'-x, y, -z'
'x+1/2, y+1/2, z'
'-x+1/2, y+1/2, -z'
'-x, -y, -z'
'x, -y, z'
'-x+1/2, -y+1/2, -z'
'x+1/2, -y+1/2, z'

loop_
_atom_site_label
_atom_site_type_symbol
_atom_site_fract_x
_atom_site_fract_y
_atom_site_fract_z
_atom_site_U_iso_or_equiv
_atom_site_adp_type
_atom_site_occupancy
_atom_site_symmetry_multiplicity
_atom_site_calc_flag
_atom_site_refinement_flags
Dy1 Dy 0.5000 0.0000 0.5000 0.02691(18) Uani 1 4 d S
Cs1 Cs 0.36810(3) -1.0000 -0.05320(6) 0.02087(16) Uani 1 2 d S
Cu1 Cu 0.6807(4) -0.5000 0.4914(8) 0.0287(10) Uani 0.50 2 d SP
Cu2 Cu 0.61399(15) -0.5000 0.6478(3) 0.0325(6) Uani 0.50 2 d SP
Cu3 Cu 0.6878(5) -0.413(2) 0.4526(10) 0.055(2) Uani 0.25 1 d P
Te1 Te 0.52420(3) -0.5000 0.27828(6) 0.01470(15) Uani 1 2 d S
Te2 Te 0.29980(3) 0.0000 0.32473(7) 0.01693(16) Uani 1 2 d S

loop_
_atom_site_aniso_label
_atom_site_aniso_U_11
_atom_site_aniso_U_22
_atom_site_aniso_U_33
_atom_site_aniso_U_23
_atom_site_aniso_U_13
_atom_site_aniso_U_12
Dy1 0.0507(4) 0.0160(3) 0.0175(3) 0.000 0.0159(3) 0.000
Cs1 0.0185(3) 0.0230(3) 0.0207(3) 0.000 0.0056(2) 0.000
Cu1 0.026(2) 0.025(3) 0.034(3) 0.000 0.0076(18) 0.000
Cu2 0.0286(13) 0.0238(13) 0.0537(17) 0.000 0.0253(12) 0.000
Cu3 0.041(3) 0.083(8) 0.050(4) -0.027(4) 0.029(3) -0.022(4)
Te1 0.0159(3) 0.0139(3) 0.0156(3) 0.000 0.0068(2) 0.000
Te2 0.0144(3) 0.0163(3) 0.0181(3) 0.000 0.0024(2) 0.000

loop_
_atom_type_symbol
_atom_type_description
_atom_type_scat_dispersion_real
_atom_type_scat_dispersion_imag
_atom_type_scat_source
Cu Cu 0.3201 1.2651 'International Tables Vol C Tables 4.2.6.8 and 6.1.1.4'
Te Te -0.5308 1.6751 'International Tables Vol C Tables 4.2.6.8 and 6.1.1.4'
Cs Cs -0.3680 2.1192 'International Tables Vol C Tables 4.2.6.8 and 6.1.1.4'
Dy Dy -0.1892 4.4098 'International Tables Vol C Tables 4.2.6.8 and 6.1.1.4'

loop_
_geom_angle_atom_site_label_1
_geom_angle_atom_site_label_2
_geom_angle_atom_site_label_3
_geom_angle
_geom_angle_site_symmetry_1
_geom_angle_site_symmetry_3
Cu2 Dy1 Cu2 81.68(8) . 5_646
Cu2 Dy1 Cu2 98.32(8) . 1_565
Cu2 Dy1 Cu2 180.00(9) 5_646 1_565
Cu2 Dy1 Cu2 180.0 . 5_656
Cu2 Dy1 Cu2 98.32(8) 5_646 5_656
Cu2 Dy1 Cu2 81.68(8) 1_565 5_656
Cu2 Dy1 Te1 117.01(5) . 5_656
Cu2 Dy1 Te1 129.57(4) 5_646 5_656
Cu2 Dy1 Te1 50.43(4) 1_565 5_656
Cu2 Dy1 Te1 63.00(5) 5_656 5_656
Cu2 Dy1 Te1 50.43(4) . 5_646
Cu2 Dy1 Te1 63.00(5) 5_646 5_646
Cu2 Dy1 Te1 117.00(5) 1_565 5_646
Cu2 Dy1 Te1 129.57(4) 5_656 5_646
Te1 Dy1 Te1 92.29(2) 5_656 5_646
Cu2 Dy1 Te1 129.57(4) . 1_565
Cu2 Dy1 Te1 117.00(5) 5_646 1_565
Cu2 Dy1 Te1 63.00(5) 1_565 1_565
Cu2 Dy1 Te1 50.43(4) 5_656 1_565
Te1 Dy1 Te1 87.71(2) 5_656 1_565
Te1 Dy1 Te1 180.0 5_646 1_565
Cu2 Dy1 Te1 62.99(5) . .
Cu2 Dy1 Te1 50.43(4) 5_646 .
Cu2 Dy1 Te1 129.57(4) 1_565 .
Cu2 Dy1 Te1 117.01(5) 5_656 .
Te1 Dy1 Te1 180.0 5_656 .
Te1 Dy1 Te1 87.71(2) 5_646 .
Te1 Dy1 Te1 92.29(2) 1_565 .
Cu2 Dy1 Te2 50.36(4) . 5_656
Cu2 Dy1 Te2 129.64(4) 5_646 5_656
Cu2 Dy1 Te2 50.36(4) 1_565 5_656
Cu2 Dy1 Te2 129.64(4) 5_656 5_656
Te1 Dy1 Te2 90.712(16) 5_656 5_656
Te1 Dy1 Te2 90.712(16) 5_646 5_656
Te1 Dy1 Te2 89.288(16) 1_565 5_656
Te1 Dy1 Te2 89.287(16) . 5_656
Cu2 Dy1 Te2 129.64(4) . .
Cu2 Dy1 Te2 50.36(4) 5_646 .
Cu2 Dy1 Te2 129.64(4) 1_565 .
Cu2 Dy1 Te2 50.36(4) 5_656 .
Te1 Dy1 Te2 89.288(16) 5_656 .
Te1 Dy1 Te2 89.288(16) 5_646 .
Te1 Dy1 Te2 90.712(16) 1_565 .
Te1 Dy1 Te2 90.713(16) . .
Te2 Dy1 Te2 180.000(9) 5_656 .
Cu2 Dy1 Cs1 119.00(5) . 1_565
Cu2 Dy1 Cs1 61.00(5) 5_646 1_565
Cu2 Dy1 Cs1 119.00(5) 1_565 1_565
Cu2 Dy1 Cs1 61.00(5) 5_656 1_565
Te1 Dy1 Cs1 123.990(14) 5_656 1_565
Te1 Dy1 Cs1 123.990(14) 5_646 1_565
Te1 Dy1 Cs1 56.010(14) 1_565 1_565
Te1 Dy1 Cs1 56.010(14) . 1_565
Te2 Dy1 Cs1 125.176(16) 5_656 1_565
Te2 Dy1 Cs1 54.824(16) . 1_565
Cu2 Dy1 Cs1 61.00(5) . 5_646
Cu2 Dy1 Cs1 119.00(5) 5_646 5_646
Cu2 Dy1 Cs1 61.00(5) 1_565 5_646
Cu2 Dy1 Cs1 119.00(5) 5_656 5_646
Te1 Dy1 Cs1 56.010(14) 5_656 5_646
Te1 Dy1 Cs1 56.010(14) 5_646 5_646
Te1 Dy1 Cs1 123.990(14) 1_565 5_646
Te1 Dy1 Cs1 123.990(14) . 5_646
Te2 Dy1 Cs1 54.824(16) 5_656 5_646
Te2 Dy1 Cs1 125.176(16) . 5_646
Cs1 Dy1 Cs1 180.000(12) 1_565 5_646
Te2 Cs1 Te2 72.32(2) 7_535 7_545
Te2 Cs1 Te1 71.82(2) 7_535 5_635
Te2 Cs1 Te1 112.30(2) 7_545 5_635
Te2 Cs1 Te1 112.30(2) 7_535 5_645
Te2 Cs1 Te1 71.82(2) 7_545 5_645
Te1 Cs1 Te1 71.74(2) 5_635 5_645
Te2 Cs1 Cu3 38.18(12) 7_535 2_645
Te2 Cs1 Cu3 77.18(14) 7_545 2_645
Te1 Cs1 Cu3 41.05(12) 5_635 2_645
Te1 Cs1 Cu3 78.82(15) 5_645 2_645
Te2 Cs1 Cu3 77.18(14) 7_535 5_645
Te2 Cs1 Cu3 38.18(12) 7_545 5_645
Te1 Cs1 Cu3 78.82(15) 5_635 5_645
Te1 Cs1 Cu3 41.05(12) 5_645 5_645
Cu3 Cs1 Cu3 57.1(3) 2_645 5_645
Te2 Cs1 Te2 101.48(2) 7_535 1_545
Te2 Cs1 Te2 101.48(2) 7_545 1_545
Te1 Cs1 Te2 140.715(12) 5_635 1_545
Te1 Cs1 Te2 140.715(12) 5_645 1_545
Cu3 Cs1 Te2 138.83(14) 2_645 1_545
Cu3 Cs1 Te2 138.83(14) 5_645 1_545
Te2 Cs1 Te1 108.670(18) 7_535 1_545
Te2 Cs1 Te1 171.017(19) 7_545 1_545
Te1 Cs1 Te1 76.11(2) 5_635 1_545
Te1 Cs1 Te1 115.02(2) 5_645 1_545
Cu3 Cs1 Te1 109.32(14) 2_645 1_545
Cu3 Cs1 Te1 150.65(12) 5_645 1_545
Te2 Cs1 Te1 69.53(2) 1_545 1_545
Te2 Cs1 Te1 171.017(19) 7_535 .
Te2 Cs1 Te1 108.671(18) 7_545 .
Te1 Cs1 Te1 115.02(2) 5_635 .
Te1 Cs1 Te1 76.11(2) 5_645 .
Cu3 Cs1 Te1 150.65(12) 2_645 .
Cu3 Cs1 Te1 109.31(14) 5_645 .
Te2 Cs1 Te1 69.533(19) 1_545 .
Te1 Cs1 Te1 68.90(2) 1_545 .
Te2 Cs1 Cs1 130.535(18) 7_535 5_635
Te2 Cs1 Cs1 130.535(18) 7_545 5_635
Te1 Cs1 Cs1 59.088(16) 5_635 5_635
Te1 Cs1 Cs1 59.088(16) 5_645 5_635
Cu3 Cs1 Cs1 97.81(11) 2_645 5_635
Cu3 Cs1 Cs1 97.81(11) 5_645 5_635
Te2 Cs1 Cs1 112.11(2) 1_545 5_635
Te1 Cs1 Cs1 55.929(15) 1_545 5_635
Te1 Cs1 Cs1 55.929(15) . 5_635
Te2 Cs1 Cu2 134.81(4) 7_535 5_646
Te2 Cs1 Cu2 94.33(3) 7_545 5_646
Te1 Cs1 Cu2 148.67(4) 5_635 5_646
Te1 Cs1 Cu2 103.26(3) 5_645 5_646
Cu3 Cs1 Cu2 170.27(12) 2_645 5_646
Cu3 Cs1 Cu2 118.42(16) 5_645 5_646
Te2 Cs1 Cu2 37.61(2) 1_545 5_646
Te1 Cs1 Cu2 78.63(3) 1_545 5_646
Te1 Cs1 Cu2 36.83(3) . 5_646
Cs1 Cs1 Cu2 91.32(4) 5_635 5_646
Te2 Cs1 Cu2 94.33(3) 7_535 5_636
Te2 Cs1 Cu2 134.81(4) 7_545 5_636
Te1 Cs1 Cu2 103.26(3) 5_635 5_636
Te1 Cs1 Cu2 148.67(4) 5_645 5_636
Cu3 Cs1 Cu2 118.42(16) 2_645 5_636
Cu3 Cs1 Cu2 170.27(12) 5_645 5_636
Te2 Cs1 Cu2 37.61(3) 1_545 5_636
Te1 Cs1 Cu2 36.83(3) 1_545 5_636
Te1 Cs1 Cu2 78.63(3) . 5_636
Cs1 Cs1 Cu2 91.32(4) 5_635 5_636
Cu2 Cs1 Cu2 64.44(4) 5_646 5_636
Cu3 Cu1 Cu3 88(3) 6_545 .
Cu3 Cu1 Cu2 134.2(14) 6_545 .
Cu3 Cu1 Cu2 134.2(14) . .
Cu3 Cu1 Te1 84.6(15) 6_545 .
Cu3 Cu1 Te1 84.6(15) . .
Cu2 Cu1 Te1 82.8(2) . .
Cu3 Cu1 Te2 159.2(15) 6_545 5_656
Cu3 Cu1 Te2 78.5(14) . 5_656
Cu2 Cu1 Te2 64.75(14) . 5_656
Te1 Cu1 Te2 109.25(15) . 5_656
Cu3 Cu1 Te2 78.5(14) 6_545 5_646
Cu3 Cu1 Te2 159.2(15) . 5_646
Cu2 Cu1 Te2 64.75(14) . 5_646
Te1 Cu1 Te2 109.25(15) . 5_646
Te2 Cu1 Te2 109.7(2) 5_656 5_646
Cu3 Cu1 Cu3 105.2(14) 6_545 7_646
Cu3 Cu1 Cu3 48.7(16) . 7_646
Cu2 Cu1 Cu3 116.25(18) . 7_646
Te1 Cu1 Cu3 130.8(2) . 7_646
Te2 Cu1 Cu3 54.0(2) 5_656 7_646
Te2 Cu1 Cu3 120.0(2) 5_646 7_646
Cu3 Cu1 Cu3 48.7(16) 6_545 4_646
Cu3 Cu1 Cu3 105.2(14) . 4_646
Cu2 Cu1 Cu3 116.25(18) . 4_646
Te1 Cu1 Cu3 130.8(2) . 4_646
Te2 Cu1 Cu3 120.0(2) 5_656 4_646
Te2 Cu1 Cu3 54.0(2) 5_646 4_646
Cu3 Cu1 Cu3 83.3(3) 7_646 4_646
Cu3 Cu1 Te2 49.3(14) 6_545 3_545
Cu3 Cu1 Te2 49.3(14) . 3_545
Cu2 Cu1 Te2 169.5(3) . 3_545
Te1 Cu1 Te2 107.7(2) . 3_545
Te2 Cu1 Te2 110.42(15) 5_656 3_545
Te2 Cu1 Te2 110.42(15) 5_646 3_545
Cu3 Cu1 Te2 56.98(15) 7_646 3_545
Cu3 Cu1 Te2 56.98(15) 4_646 3_545
Cu3 Cu1 Cs1 111.1(16) 6_545 3_556
Cu3 Cu1 Cs1 111.1(16) . 3_556
Cu2 Cu1 Cs1 74.6(2) . 3_556
Te1 Cu1 Cs1 157.4(2) . 3_556
Te2 Cu1 Cs1 60.94(13) 5_656 3_556
Te2 Cu1 Cs1 60.94(13) 5_646 3_556
Cu3 Cu1 Cs1 62.41(12) 7_646 3_556
Cu3 Cu1 Cs1 62.41(12) 4_646 3_556
Te2 Cu1 Cs1 94.87(17) 3_545 3_556
Cu3 Cu1 Cs1 25.7(15) 6_545 5_635
Cu3 Cu1 Cs1 79.0(15) . 5_635
Cu2 Cu1 Cs1 129.1(2) . 5_635
Te1 Cu1 Cs1 60.08(11) . 5_635
Te2 Cu1 Cs1 155.96(16) 5_656 5_635
Te2 Cu1 Cs1 94.30(7) 5_646 5_635
Cu3 Cu1 Cs1 114.35(14) 7_646 5_635
Cu3 Cu1 Cs1 74.41(17) 4_646 5_635
Te2 Cu1 Cs1 59.08(11) 3_545 5_635
Cs1 Cu1 Cs1 136.81(11) 3_556 5_635
Cu3 Cu1 Cs1 79.0(15) 6_545 5_645
Cu3 Cu1 Cs1 25.7(15) . 5_645
Cu2 Cu1 Cs1 129.1(2) . 5_645
Te1 Cu1 Cs1 60.08(11) . 5_645
Te2 Cu1 Cs1 94.30(7) 5_656 5_645
Te2 Cu1 Cs1 155.96(16) 5_646 5_645
Cu3 Cu1 Cs1 74.41(17) 7_646 5_645
Cu3 Cu1 Cs1 114.35(14) 4_646 5_645
Te2 Cu1 Cs1 59.08(11) 3_545 5_645
Cs1 Cu1 Cs1 136.81(11) 3_556 5_645
Cs1 Cu1 Cs1 61.66(9) 5_635 5_645
Cu1 Cu2 Cu3 9.3(2) . .
Cu1 Cu2 Cu3 9.3(2) . 6_545
Cu3 Cu2 Cu3 18.1(5) . 6_545
Cu1 Cu2 Te1 153.6(2) . 5_646
Cu3 Cu2 Te1 149.9(2) . 5_646
Cu3 Cu2 Te1 149.9(2) 6_545 5_646
Cu1 Cu2 Te2 70.47(10) . 5_656
Cu3 Cu2 Te2 63.4(2) . 5_656
Cu3 Cu2 Te2 79.7(2) 6_545 5_656
Te1 Cu2 Te2 118.59(5) 5_646 5_656
Cu1 Cu2 Te2 70.47(10) . 5_646
Cu3 Cu2 Te2 79.7(2) . 5_646
Cu3 Cu2 Te2 63.4(2) 6_545 5_646
Te1 Cu2 Te2 118.59(5) 5_646 5_646
Te2 Cu2 Te2 116.91(9) 5_656 5_646
Cu1 Cu2 Dy1 95.89(15) . 1_545
Cu3 Cu2 Dy1 101.2(2) . 1_545
Cu3 Cu2 Dy1 87.5(2) 6_545 1_545
Te1 Cu2 Dy1 67.70(5) 5_646 1_545
Te2 Cu2 Dy1 159.88(11) 5_656 1_545
Te2 Cu2 Dy1 69.48(3) 5_646 1_545
Cu1 Cu2 Dy1 95.89(15) . .
Cu3 Cu2 Dy1 87.5(2) . .
Cu3 Cu2 Dy1 101.2(2) 6_545 .
Te1 Cu2 Dy1 67.70(5) 5_646 .
Te2 Cu2 Dy1 69.48(3) 5_656 .
Te2 Cu2 Dy1 159.88(11) 5_646 .
Dy1 Cu2 Dy1 98.32(8) 1_545 .
Cu1 Cu2 Te1 57.4(2) . .
Cu3 Cu2 Te1 55.5(2) . .
Cu3 Cu2 Te1 55.5(2) 6_545 .
Te1 Cu2 Te1 96.18(8) 5_646 .
Te2 Cu2 Te1 99.14(7) 5_656 .
Te2 Cu2 Te1 99.14(7) 5_646 .
Dy1 Cu2 Te1 60.75(5) 1_545 .
Dy1 Cu2 Te1 60.75(5) . .
Cu1 Cu2 Cs1 133.57(15) . 5_646
Cu3 Cu2 Cs1 128.1(2) . 5_646
Cu3 Cu2 Cs1 141.6(2) 6_545 5_646
Te1 Cu2 Cs1 66.50(5) 5_646 5_646
Te2 Cu2 Cs1 65.07(4) 5_656 5_646
Te2 Cu2 Cs1 119.16(9) 5_646 5_646
Dy1 Cu2 Cs1 130.50(7) 1_545 5_646
Dy1 Cu2 Cs1 80.95(4) . 5_646
Te1 Cu2 Cs1 141.70(4) . 5_646
Cu1 Cu2 Cs1 133.57(15) . 5_636
Cu3 Cu2 Cs1 141.6(2) . 5_636
Cu3 Cu2 Cs1 128.1(2) 6_545 5_636
Te1 Cu2 Cs1 66.50(5) 5_646 5_636
Te2 Cu2 Cs1 119.16(9) 5_656 5_636
Te2 Cu2 Cs1 65.07(4) 5_646 5_636
Dy1 Cu2 Cs1 80.95(4) 1_545 5_636
Dy1 Cu2 Cs1 130.50(7) . 5_636
Te1 Cu2 Cs1 141.70(4) . 5_636
Cs1 Cu2 Cs1 64.44(4) 5_646 5_636
Cu1 Cu2 Cs1 77.5(2) . 3_556
Cu3 Cu2 Cs1 80.1(2) . 3_556
Cu3 Cu2 Cs1 80.1(2) 6_545 3_556
Te1 Cu2 Cs1 128.90(9) 5_646 3_556
Te2 Cu2 Cs1 62.28(5) 5_656 3_556
Te2 Cu2 Cs1 62.28(5) 5_646 3_556
Dy1 Cu2 Cs1 130.75(4) 1_545 3_556
Dy1 Cu2 Cs1 130.75(4) . 3_556
Te1 Cu2 Cs1 134.92(7) . 3_556
Cs1 Cu2 Cs1 70.71(4) 5_646 3_556
Cs1 Cu2 Cs1 70.71(4) 5_636 3_556
Cu1 Cu3 Cu3 46.1(14) . 6_545
Cu1 Cu3 Cu3 121.4(18) . 7_646
Cu3 Cu3 Cu3 126.6(5) 6_545 7_646
Cu1 Cu3 Cu2 36.5(12) . .
Cu3 Cu3 Cu2 81.0(2) 6_545 .
Cu3 Cu3 Cu2 113.8(5) 7_646 .
Cu1 Cu3 Te2 120.9(16) . 3_545
Cu3 Cu3 Te2 81.1(2) 6_545 3_545
Cu3 Cu3 Te2 65.4(3) 7_646 3_545
Cu2 Cu3 Te2 155.4(4) . 3_545
Cu1 Cu3 Te2 89.8(14) . 5_656
Cu3 Cu3 Te2 133.64(16) 6_545 5_656
Cu3 Cu3 Te2 58.3(4) 7_646 5_656
Cu2 Cu3 Te2 61.2(2) . 5_656
Te2 Cu3 Te2 123.7(3) 3_545 5_656
Cu1 Cu3 Te1 83.5(15) . .
Cu3 Cu3 Te1 81.7(2) 6_545 .
Cu3 Cu3 Te1 150.3(6) 7_646 .
Cu2 Cu3 Te1 75.6(2) . .
Te2 Cu3 Te1 118.1(3) 3_545 .
Te2 Cu3 Te1 110.7(3) 5_656 .
Cu1 Cu3 Cu1 131.3(16) . 7_646
Cu3 Cu3 Cu1 131.65(16) 6_545 7_646
Cu3 Cu3 Cu1 9.9(3) 7_646 7_646
Cu2 Cu3 Cu1 121.1(3) . 7_646
Te2 Cu3 Cu1 62.01(18) 3_545 7_646
Te2 Cu3 Cu1 62.47(16) 5_656 7_646
Te1 Cu3 Cu1 142.0(3) . 7_646
Cu1 Cu3 Cu3 127.5(18) . 4_656
Cu3 Cu3 Cu3 138.7(2) 6_545 4_656
Cu3 Cu3 Cu3 12.0(4) 7_646 4_656
Cu2 Cu3 Cu3 111.9(4) . 4_656
Te2 Cu3 Cu3 72.4(3) 3_545 4_656
Te2 Cu3 Cu3 52.3(2) 5_656 4_656
Te1 Cu3 Cu3 138.8(4) . 4_656
Cu1 Cu3 Cu3 10.42(15) 7_646 4_656
Cu1 Cu3 Cu3 64.4(13) . 4_646
Cu3 Cu3 Cu3 41.3(2) 6_545 4_646
Cu3 Cu3 Cu3 85.3(6) 7_646 4_646
Cu2 Cu3 Cu3 97.8(3) . 4_646
Te2 Cu3 Cu3 57.7(3) 3_545 4_646
Te2 Cu3 Cu3 115.1(4) 5_656 4_646
Te1 Cu3 Cu3 122.4(3) . 4_646
Cu1 Cu3 Cu3 90.8(3) 7_646 4_646
Cu3 Cu3 Cu3 97.3(5) 4_656 4_646
Cu1 Cu3 Cs1 150.7(17) . 5_645
Cu3 Cu3 Cs1 118.56(16) 6_545 5_645
Cu3 Cu3 Cs1 87.8(3) 7_646 5_645
Cu2 Cu3 Cs1 134.8(3) . 5_645
Te2 Cu3 Cs1 69.22(14) 3_545 5_645
Te2 Cu3 Cs1 107.3(3) 5_656 5_645
Te1 Cu3 Cs1 68.45(17) . 5_645
Cu1 Cu3 Cs1 78.0(2) 7_646 5_645
Cu3 Cu3 Cs1 81.1(2) 4_656 5_645
Cu3 Cu3 Cs1 124.2(4) 4_646 5_645
Cu1 Cu3 Cs1 93.6(15) . 5_635
Cu3 Cu3 Cs1 52.33(11) 6_545 5_635
Cu3 Cu3 Cs1 126.0(4) 7_646 5_635
Cu2 Cu3 Cs1 118.1(3) . 5_635
Te2 Cu3 Cs1 61.3(2) 3_545 5_635
Te2 Cu3 Cs1 170.8(3) 5_656 5_635
Te1 Cu3 Cs1 61.27(19) . 5_635
Cu1 Cu3 Cs1 120.33(16) 7_646 5_635
Cu3 Cu3 Cs1 130.0(3) 4_656 5_635
Cu3 Cu3 Cs1 74.0(3) 4_646 5_635
Cs1 Cu3 Cs1 66.23(13) 5_645 5_635
Cu2 Te1 Cu1 123.63(15) 5_646 .
Cu2 Te1 Cu3 131.69(17) 5_646 .
Cu1 Te1 Cu3 11.90(14) . .
Cu2 Te1 Cu3 131.69(17) 5_646 6_545
Cu1 Te1 Cu3 11.90(14) . 6_545
Cu3 Te1 Cu3 16.5(4) . 6_545
Cu2 Te1 Dy1 61.87(4) 5_646 .
Cu1 Te1 Dy1 80.71(9) . .
Cu3 Te1 Dy1 80.7(2) . .
Cu3 Te1 Dy1 92.59(15) 6_545 .
Cu2 Te1 Dy1 61.87(4) 5_646 1_545
Cu1 Te1 Dy1 80.71(9) . 1_545
Cu3 Te1 Dy1 92.59(15) . 1_545
Cu3 Te1 Dy1 80.7(2) 6_545 1_545
Dy1 Te1 Dy1 92.29(2) . 1_545
Cu2 Te1 Cu2 83.82(8) 5_646 .
Cu1 Te1 Cu2 39.81(14) . .
Cu3 Te1 Cu2 48.93(14) . .
Cu3 Te1 Cu2 48.93(14) 6_545 .
Dy1 Te1 Cu2 56.26(2) . .
Dy1 Te1 Cu2 56.26(2) 1_545 .
Cu2 Te1 Cs1 137.71(3) 5_646 5_635
Cu1 Te1 Cs1 82.28(11) . 5_635
Cu3 Te1 Cs1 80.5(2) . 5_635
Cu3 Te1 Cs1 70.50(13) 6_545 5_635
Dy1 Te1 Cs1 159.928(18) . 5_635
Dy1 Te1 Cs1 95.406(17) 1_545 5_635
Cu2 Te1 Cs1 114.11(4) . 5_635
Cu2 Te1 Cs1 137.71(3) 5_646 5_645
Cu1 Te1 Cs1 82.28(11) . 5_645
Cu3 Te1 Cs1 70.50(13) . 5_645
Cu3 Te1 Cs1 80.5(2) 6_545 5_645
Dy1 Te1 Cs1 95.406(17) . 5_645
Dy1 Te1 Cs1 159.928(18) 1_545 5_645
Cu2 Te1 Cs1 114.11(4) . 5_645
Cs1 Te1 Cs1 71.74(2) 5_635 5_645
Cu2 Te1 Cs1 76.67(5) 5_646 .
Cu1 Te1 Cs1 141.89(5) . .
Cu3 Te1 Cs1 144.6(2) . .
Cu3 Te1 Cs1 130.71(17) 6_545 .
Dy1 Te1 Cs1 134.52(2) . .
Dy1 Te1 Cs1 83.413(19) 1_545 .
Cu2 Te1 Cs1 139.67(2) . .
Cs1 Te1 Cs1 64.98(2) 5_635 .
Cs1 Te1 Cs1 103.89(2) 5_645 .
Cu2 Te1 Cs1 76.67(5) 5_646 1_565
Cu1 Te1 Cs1 141.89(5) . 1_565
Cu3 Te1 Cs1 130.71(17) . 1_565
Cu3 Te1 Cs1 144.6(2) 6_545 1_565
Dy1 Te1 Cs1 83.413(19) . 1_565
Dy1 Te1 Cs1 134.52(2) 1_545 1_565
Cu2 Te1 Cs1 139.67(2) . 1_565
Cs1 Te1 Cs1 103.89(2) 5_635 1_565
Cs1 Te1 Cs1 64.98(2) 5_645 1_565
Cs1 Te1 Cs1 68.90(2) . 1_565
Cu3 Te2 Cu3 17.8(4) 8_445 3_455
Cu3 Te2 Cu2 123.4(2) 8_445 5_656
Cu3 Te2 Cu2 106.7(2) 3_455 5_656
Cu3 Te2 Cu2 106.7(2) 8_445 5_646
Cu3 Te2 Cu2 123.4(2) 3_455 5_646
Cu2 Te2 Cu2 116.91(9) 5_656 5_646
Cu3 Te2 Cu3 70.0(2) 8_445 5_656
Cu3 Te2 Cu3 56.3(3) 3_455 5_656
Cu2 Te2 Cu3 55.39(14) 5_656 5_656
Cu2 Te2 Cu3 127.5(2) 5_646 5_656
Cu3 Te2 Cu3 56.3(3) 8_445 2_656
Cu3 Te2 Cu3 70.0(2) 3_455 2_656
Cu2 Te2 Cu3 127.5(2) 5_656 2_656
Cu2 Te2 Cu3 55.39(14) 5_646 2_656
Cu3 Te2 Cu3 87.3(3) 5_656 2_656
Cu3 Te2 Cu1 79.27(15) 8_445 5_656
Cu3 Te2 Cu1 64.0(3) 3_455 5_656
Cu2 Te2 Cu1 44.78(13) 5_656 5_656
Cu2 Te2 Cu1 133.17(15) 5_646 5_656
Cu3 Te2 Cu1 11.77(14) 5_656 5_656
Cu3 Te2 Cu1 98.6(2) 2_656 5_656
Cu3 Te2 Cu1 64.0(3) 8_445 5_646
Cu3 Te2 Cu1 79.27(15) 3_455 5_646
Cu2 Te2 Cu1 133.17(15) 5_656 5_646
Cu2 Te2 Cu1 44.78(13) 5_646 5_646
Cu3 Te2 Cu1 98.6(2) 5_656 5_646
Cu3 Te2 Cu1 11.77(14) 2_656 5_646
Cu1 Te2 Cu1 109.7(2) 5_656 5_646
Cu3 Te2 Cu1 9.7(2) 8_445 3_455
Cu3 Te2 Cu1 9.7(2) 3_455 3_455
Cu2 Te2 Cu1 113.72(7) 5_656 3_455
Cu2 Te2 Cu1 113.72(7) 5_646 3_455
Cu3 Te2 Cu1 60.54(11) 5_656 3_455
Cu3 Te2 Cu1 60.54(11) 2_656 3_455
Cu1 Te2 Cu1 69.58(15) 5_656 3_455
Cu1 Te2 Cu1 69.58(15) 5_646 3_455
Cu3 Te2 Dy1 125.7(2) 8_445 .
Cu3 Te2 Dy1 125.7(2) 3_455 .
Cu2 Te2 Dy1 60.16(5) 5_656 .
Cu2 Te2 Dy1 60.16(5) 5_646 .
Cu3 Te2 Dy1 79.24(18) 5_656 .
Cu3 Te2 Dy1 79.24(18) 2_656 .
Cu1 Te2 Dy1 78.40(13) 5_656 .
Cu1 Te2 Dy1 78.40(14) 5_646 .
Cu1 Te2 Dy1 122.24(14) 3_455 .
Cu3 Te2 Cs1 72.6(2) 8_445 7_535
Cu3 Te2 Cs1 83.3(2) 3_455 7_535
Cu2 Te2 Cs1 146.17(6) 5_656 7_535
Cu2 Te2 Cs1 79.92(6) 5_646 7_535
Cu3 Te2 Cs1 138.68(16) 5_656 7_535
Cu3 Te2 Cs1 86.4(2) 2_656 7_535
Cu1 Te2 Cs1 142.25(13) 5_656 7_535
Cu1 Te2 Cs1 79.95(13) 5_646 7_535
Cu1 Te2 Cs1 81.02(12) 3_455 7_535
Dy1 Te2 Cs1 138.872(13) . 7_535
Cu3 Te2 Cs1 83.3(2) 8_445 7_545
Cu3 Te2 Cs1 72.60(19) 3_455 7_545
Cu2 Te2 Cs1 79.92(6) 5_656 7_545
Cu2 Te2 Cs1 146.17(6) 5_646 7_545
Cu3 Te2 Cs1 86.37(19) 5_656 7_545
Cu3 Te2 Cs1 138.68(16) 2_656 7_545
Cu1 Te2 Cs1 79.95(13) 5_656 7_545
Cu1 Te2 Cs1 142.25(13) 5_646 7_545
Cu1 Te2 Cs1 81.02(12) 3_455 7_545
Dy1 Te2 Cs1 138.872(13) . 7_545
Cs1 Te2 Cs1 72.32(2) 7_535 7_545

loop_
_geom_bond_atom_site_label_1
_geom_bond_atom_site_label_2
_geom_bond_distance
_geom_bond_site_symmetry_2
Dy1 Cu2 2.9304(18) .
Dy1 Cu2 2.9304(18) 5_646
Dy1 Cu2 2.9304(18) 1_565
Dy1 Cu2 2.9304(18) 5_656
Dy1 Te1 3.0744(6) 5_656
Dy1 Te1 3.0744(6) 5_646
Dy1 Te1 3.0744(6) 1_565
Dy1 Te1 3.0745(6) .
Dy1 Te2 3.1639(9) 5_656
Dy1 Te2 3.1640(9) .
Dy1 Cs1 4.6953(13) 1_565
Dy1 Cs1 4.6953(13) 5_646
Cs1 Te2 3.7573(8) 7_535
Cs1 Te2 3.7573(8) 7_545
Cs1 Te1 3.7837(8) 5_635
Cs1 Te1 3.7837(8) 5_645
Cs1 Cu3 3.835(7) 2_645
Cs1 Cu3 3.835(7) 5_645
Cs1 Te2 3.8652(11) 1_545
Cs1 Te1 3.9189(9) 1_545
Cs1 Te1 3.9189(9) .
Cs1 Cs1 4.1392(14) 5_635
Cs1 Cu2 4.158(2) 5_646
Cs1 Cu2 4.158(2) 5_636
Cu1 Cu3 0.553(6) 6_545
Cu1 Cu3 0.553(6) .
Cu1 Cu2 2.026(7) .
Cu1 Te1 2.666(7) .
Cu1 Te2 2.711(4) 5_656
Cu1 Te2 2.711(4) 5_646
Cu1 Cu3 2.758(8) 7_646
Cu1 Cu3 2.758(8) 4_646
Cu1 Te2 2.809(6) 3_545
Cu1 Cs1 4.232(7) 3_556
Cu1 Cs1 4.326(6) 5_635
Cu1 Cs1 4.326(6) 5_645
Cu2 Cu3 2.444(6) .
Cu2 Cu3 2.444(6) 6_545
Cu2 Te1 2.561(2) 5_646
Cu2 Te2 2.6014(13) 5_656
Cu2 Te2 2.6014(13) 5_646
Cu2 Dy1 2.9304(18) 1_545
Cu2 Te1 3.140(3) .
Cu2 Cs1 4.158(2) 5_646
Cu2 Cs1 4.158(2) 5_636
Cu2 Cs1 4.179(3) 3_556
Cu3 Cu3 0.77(2) 6_545
Cu3 Cu3 2.429(17) 7_646
Cu3 Te2 2.484(7) 3_545
Cu3 Te2 2.656(10) 5_656
Cu3 Te1 2.672(9) .
Cu3 Cu1 2.758(8) 7_646
Cu3 Cu3 2.952(11) 4_656
Cu3 Cu3 2.952(11) 4_646
Cu3 Cs1 3.835(7) 5_645
Cu3 Cs1 4.256(10) 5_635
Te1 Cu2 2.561(2) 5_646
Te1 Cu3 2.672(9) 6_545
Te1 Dy1 3.0745(6) 1_545
Te1 Cs1 3.7836(8) 5_635
Te1 Cs1 3.7836(8) 5_645
Te1 Cs1 3.9189(9) 1_565
Te2 Cu3 2.484(7) 8_445
Te2 Cu3 2.484(7) 3_455
Te2 Cu2 2.6015(13) 5_656
Te2 Cu2 2.6015(13) 5_646
Te2 Cu3 2.656(10) 5_656
Te2 Cu3 2.656(10) 2_656
Te2 Cu1 2.711(4) 5_656
Te2 Cu1 2.711(4) 5_646
Te2 Cu1 2.809(6) 3_455
Te2 Cs1 3.7572(8) 7_535
Te2 Cs1 3.7572(8) 7_545
